data_2019339
loop_
_publ_author_name
'Zid, M. F.'
'Jouini, T.'

_publ_contact_author
;
 Tahar Jouini
 Departement de Chimie
 Faculte des Sciences
 1060 Campus Universitaire
 Tunis
 Tunisia
;
_publ_section_title
;
 KMoO2AsO4
;
_journal_issue 1
_journal_name_full 'Acta Crystallographica Section C Crystal Structure Communications'
_journal_page_first 3
_journal_paper_doi 10.1107/S0108270195010572
_journal_volume 52
_journal_year 1996
_chemical_formula_moiety 'K MoO2 AsO4'
_chemical_formula_structural 'K MoO2 AsO4'
_chemical_formula_sum 'As K Mo O6'
_chemical_formula_weight 305.956
_chemical_name_systematic
;
Potassium Molybdylarsenate
;
_space_group_IT_number 62
_symmetry_cell_setting orthorhombic
_symmetry_space_group_name_Hall '-P 2ac 2n'
_symmetry_space_group_name_H-M 'P n m a'
_audit_creation_method SHELXL
_cell_angle_alpha 90.00
_cell_angle_beta 90.00
_cell_angle_gamma 90.00
_cell_formula_units_Z 4
_cell_length_a 10.679(3)
_cell_length_b 6.618(4)
_cell_length_c 6.978(4)
_cell_measurement_reflns_used 25
_cell_measurement_temperature 293(2)
_cell_measurement_theta_max 16
_cell_measurement_theta_min 10
_cell_volume 493.2(4)
_computing_cell_refinement CAD4-Express
_computing_data_collection 'CAD4-Express (Duisenberg, 1992; Macicek & Yordanov, 1992)'
_computing_data_reduction 'MOLEN (Fair, 1990)'
_computing_structure_refinement 'SHELXL93 (Sheldrick, 1993)'
_computing_structure_solution 'SHELXS86 (Sheldrick, 1985)'
_diffrn_ambient_temperature 293(2)
_diffrn_measurement_device CAD4
_diffrn_measurement_method \w
_diffrn_radiation_monochromator graphite
_diffrn_radiation_source 'fine-focus sealed tube'
_diffrn_radiation_type MoK\a
_diffrn_radiation_wavelength 0.71069
_diffrn_reflns_av_R_equivalents 0.0246
_diffrn_reflns_av_sigmaI/netI 0.0211
_diffrn_reflns_limit_h_max 12
_diffrn_reflns_limit_h_min -12
_diffrn_reflns_limit_k_max 0
_diffrn_reflns_limit_k_min -7
_diffrn_reflns_limit_l_max 8
_diffrn_reflns_limit_l_min 0
_diffrn_reflns_number 912
_diffrn_reflns_theta_max 24.97
_diffrn_reflns_theta_min 3.49
_diffrn_standards_decay_% 0.2
_diffrn_standards_interval_time 60
_diffrn_standards_number 1
_exptl_absorpt_coefficient_mu 10.111
_exptl_absorpt_correction_T_max 1.00
_exptl_absorpt_correction_T_min 0.83
_exptl_absorpt_correction_type 'empirical via \y scans (North, Phillips & Mathews, 1968)'
_exptl_crystal_colour yellowish
_exptl_crystal_density_diffrn 4.1208
_exptl_crystal_description prism
_exptl_crystal_F_000 568.0
_exptl_crystal_size_max 0.21
_exptl_crystal_size_mid 0.18
_exptl_crystal_size_min 0.18
_refine_diff_density_max 0.968
_refine_diff_density_min -0.791
_refine_ls_extinction_coef 0.0050(6)
_refine_ls_extinction_method 'SHELXL93 (Sheldrick, 1993)'
_refine_ls_goodness_of_fit_all 1.108
_refine_ls_goodness_of_fit_obs 1.139
_refine_ls_matrix_type full
_refine_ls_number_parameters 53
_refine_ls_number_reflns 471
_refine_ls_number_restraints 0
_refine_ls_restrained_S_all 1.108
_refine_ls_restrained_S_obs 1.139
_refine_ls_R_factor_all 0.0267
_refine_ls_R_factor_obs 0.0240
_refine_ls_shift/esd_max 0.00
_refine_ls_shift/esd_mean 0.00
_refine_ls_structure_factor_coef Fsqd
_refine_ls_weighting_details 'w = 1/[\s^2^(Fo^2^)+(0.0313P)^2^+3.3736P] where P=(Fo^2^+2Fc^2^)/3'
_refine_ls_weighting_scheme calc
_refine_ls_wR_factor_all 0.0713
_refine_ls_wR_factor_obs 0.0693
_reflns_number_observed 427
_reflns_number_total 471
_reflns_observed_criterion >2sigma(I)
_cod_data_source_file du1137sup1.cif
_cod_data_source_block zid2
_cod_depositor_comments
;
The following automatic conversions were performed:

'_refine_ls_weighting_scheme' value 'calc w =
1/[\s^2^(Fo^2^)+(0.0313P)^2^+3.3736P] where P=(Fo^2^+2Fc^2^)/3' was
changed to 'calc'. New tag '_refine_ls_weighting_details' was
created. The value of the new tag was set to 'w =
1/[\s^2^(Fo^2^)+(0.0313P)^2^+3.3736P] where P=(Fo^2^+2Fc^2^)/3'.

Automatic conversion script
Id: cif_fix_values 3143 2015-03-26 13:38:13Z robertas 
;
_cod_database_code 2019339

loop_
_symmetry_equiv_pos_as_xyz
'x, y, z'
'-x+1/2, -y, z+1/2'
'-x, y+1/2, -z'
'x+1/2, -y+1/2, -z+1/2'
'-x, -y, -z'
'x-1/2, y, -z-1/2'
'x, -y-1/2, z'
'-x-1/2, y-1/2, z-1/2'

loop_
_atom_site_aniso_label
_atom_site_aniso_U_11
_atom_site_aniso_U_22
_atom_site_aniso_U_33
_atom_site_aniso_U_12
_atom_site_aniso_U_13
_atom_site_aniso_U_23
Mo1 0.0073(4) 0.0119(4) 0.0113(4) 0.000 -0.0005(2) 0.000
As1 0.0042(4) 0.0088(5) 0.0080(4) 0.000 0.0000(2) 0.000
K1 0.0270(10) 0.0340(10) 0.0370(10) 0.0075(8) 0.0001(8) 0.0140(10)
O1 0.018(2) 0.008(2) 0.015(2) 0.0000(10) -0.0010(10) -0.003(2)
O2 0.004(2) 0.015(3) 0.007(2) 0.000 -0.002(2) 0.000
O3 0.005(2) 0.017(3) 0.008(2) 0.000 -0.003(2) 0.000
O4 0.018(3) 0.025(3) 0.016(2) 0.000 -0.001(2) 0.000
O5 0.012(2) 0.026(3) 0.016(2) 0.000 0.003(2) 0.000

loop_
_atom_site_label
_atom_site_fract_x
_atom_site_fract_y
_atom_site_fract_z
_atom_site_U_iso_or_equiv
_atom_site_thermal_displace_type
_atom_site_calc_flag
_atom_site_refinement_flags
_atom_site_occupancy
_atom_site_type_symbol
Mo1 0.15968(5) 0.2500 0.04922(8) 0.0102(3) Uani d S 1 Mo
As1 0.15520(6) -0.2500 -0.03872(9) 0.0070(3) Uani d S 1 As
K1 0.0 0.0 0.5000 0.0328(5) Uani d S 1 K
O1 0.1494(3) -0.0447(6) 0.1062(5) 0.0139(8) Uani d . 1 O
O2 0.2055(4) 0.2500 0.3505(6) 0.0090(10) Uani d S 1 O
O3 -0.0305(4) 0.2500 0.1827(7) 0.0100(10) Uani d S 1 O
O4 0.0911(5) 0.2500 -0.1705(8) 0.0200(10) Uani d S 1 O
O5 0.3124(5) 0.2500 -0.0135(8) 0.0180(10) Uani d S 1 O

loop_
_atom_type_symbol
_atom_type_description
_atom_type_scat_dispersion_real
_atom_type_scat_dispersion_imag
_atom_type_scat_source
O O 0.0106 0.0060 'International Tables Vol C Tables 4.2.6.8 and 6.1.1.4'
K K 0.2009 0.2494 'International Tables Vol C Tables 4.2.6.8 and 6.1.1.4'
As As 0.0499 2.0058 'International Tables Vol C Tables 4.2.6.8 and 6.1.1.4'
Mo Mo -1.6832 0.6857 'International Tables Vol C Tables 4.2.6.8 and 6.1.1.4'

loop_
_geom_angle_atom_site_label_1
_geom_angle_atom_site_label_2
_geom_angle_atom_site_label_3
_geom_angle_site_symmetry_1
_geom_angle_site_symmetry_3
_geom_angle
_geom_angle_publ_flag
O5 Mo1 O4 . . 100.5(3) y
O5 Mo1 O1 . . 96.00(10) y
O4 Mo1 O1 . . 99.00(10) y
O5 Mo1 O1 . 7_565 96.00(10) n
O4 Mo1 O1 . 7_565 99.00(10) n
O1 Mo1 O1 . 7_565 156.1(2) y
O5 Mo1 O2 . . 91.9(2) y
O4 Mo1 O2 . . 167.6(2) y
O1 Mo1 O2 . . 79.50(10) y
O1 Mo1 O2 7_565 . 79.50(10) n
O5 Mo1 O3 . . 170.4(2) y
O4 Mo1 O3 . . 89.1(2) y
O1 Mo1 O3 . . 82.34(9) y
O1 Mo1 O3 7_565 . 82.34(9) n
O2 Mo1 O3 . . 78.5(2) y
O5 Mo1 K1 . 3_556 128.6(2) n
O4 Mo1 K1 . 3_556 122.3(2) n
O1 Mo1 K1 . 3_556 103.16(10) n
O1 Mo1 K1 7_565 3_556 53.59(10) n
O2 Mo1 K1 . 3_556 47.23(10) n
O3 Mo1 K1 . 3_556 43.46(9) n
O5 Mo1 K1 . . 128.6(2) n
O4 Mo1 K1 . . 122.3(2) n
O1 Mo1 K1 . . 53.58(10) n
O1 Mo1 K1 7_565 . 103.16(10) n
O2 Mo1 K1 . . 47.23(10) n
O3 Mo1 K1 . . 43.46(9) n
K1 Mo1 K1 3_556 . 49.63(4) n
O5 Mo1 K1 . 4 26.10(6) n
O4 Mo1 K1 . 4 108.3(2) n
O1 Mo1 K1 . 4 118.10(9) n
O1 Mo1 K1 7_565 4 70.32(9) n
O2 Mo1 K1 . 4 82.98(10) n
O3 Mo1 K1 . 4 149.31(7) n
K1 Mo1 K1 3_556 4 106.70(2) n
K1 Mo1 K1 . 4 129.34(2) n
O5 Mo1 K1 . 2_554 26.10(6) n
O4 Mo1 K1 . 2_554 108.3(2) n
O1 Mo1 K1 . 2_554 70.32(9) n
O1 Mo1 K1 7_565 2_554 118.10(9) n
O2 Mo1 K1 . 2_554 82.98(10) n
O3 Mo1 K1 . 2_554 149.31(7) n
K1 Mo1 K1 3_556 2_554 129.34(2) n
K1 Mo1 K1 . 2_554 106.70(2) n
K1 Mo1 K1 4 2_554 48.77(3) n
O3 As1 O2 5 2_554 115.5(2) y
O3 As1 O1 5 7 109.30(10) n
O2 As1 O1 2_554 7 107.90(10) n
O3 As1 O1 5 . 109.30(10) y
O2 As1 O1 2_554 . 107.90(10) y
O1 As1 O1 7 . 106.6(2) y
O5 K1 O5 6_556 2 180.0 n
O5 K1 O3 6_556 5_556 116.08(14) n
O5 K1 O3 2 5_556 63.92(14) n
O5 K1 O3 6_556 . 63.92(14) n
O5 K1 O3 2 . 116.08(14) n
O3 K1 O3 5_556 . 180.0 n
O5 K1 O2 6_556 . 103.28(11) n
O5 K1 O2 2 . 76.72(11) n
O3 K1 O2 5_556 . 121.98(13) n
O3 K1 O2 . . 58.02(13) n
O5 K1 O2 6_556 5_556 76.72(11) n
O5 K1 O2 2 5_556 103.28(11) n
O3 K1 O2 5_556 5_556 58.02(13) n
O3 K1 O2 . 5_556 121.98(13) n
O2 K1 O2 . 5_556 180.0 n
O5 K1 O4 6_556 1_556 82.59(13) n
O5 K1 O4 2 1_556 97.41(13) n
O3 K1 O4 5_556 1_556 71.31(9) n
O3 K1 O4 . 1_556 108.69(9) n
O2 K1 O4 . 1_556 73.68(12) n
O2 K1 O4 5_556 1_556 106.32(12) n
O5 K1 O4 6_556 5 97.41(13) n
O5 K1 O4 2 5 82.59(13) n
O3 K1 O4 5_556 5 108.69(9) n
O3 K1 O4 . 5 71.31(9) n
O2 K1 O4 . 5 106.32(12) n
O2 K1 O4 5_556 5 73.68(12) n
O4 K1 O4 1_556 5 180.0 n
O5 K1 O1 6_556 . 118.39(13) n
O5 K1 O1 2 . 61.61(13) n
O3 K1 O1 5_556 . 124.85(11) n
O3 K1 O1 . . 55.15(11) n
O2 K1 O1 . . 51.20(9) n
O2 K1 O1 5_556 . 128.80(9) n
O4 K1 O1 1_556 . 123.36(11) n
O4 K1 O1 5 . 56.64(11) n
O5 K1 O1 6_556 5_556 61.61(13) n
O5 K1 O1 2 5_556 118.39(13) n
O3 K1 O1 5_556 5_556 55.15(11) n
O3 K1 O1 . 5_556 124.85(11) n
O2 K1 O1 . 5_556 128.80(9) n
O2 K1 O1 5_556 5_556 51.20(9) n
O4 K1 O1 1_556 5_556 56.64(11) n
O4 K1 O1 5 5_556 123.36(11) n
O1 K1 O1 . 5_556 180.0 n
O5 K1 K1 6_556 3_556 50.47(8) n
O5 K1 K1 2 3_556 129.53(8) n
O3 K1 K1 5_556 3_556 126.47(6) n
O3 K1 K1 . 3_556 53.53(6) n
O2 K1 K1 . 3_556 55.75(5) n
O2 K1 K1 5_556 3_556 124.25(5) n
O4 K1 K1 1_556 3_556 56.47(6) n
O4 K1 K1 5 3_556 123.53(6) n
O1 K1 K1 . 3_556 95.32(7) n
O1 K1 K1 5_556 3_556 84.68(7) n
O5 K1 K1 6_556 3_546 129.53(8) n
O5 K1 K1 2 3_546 50.47(8) n
O3 K1 K1 5_556 3_546 53.53(6) n
O3 K1 K1 . 3_546 126.47(6) n
O2 K1 K1 . 3_546 124.25(5) n
O2 K1 K1 5_556 3_546 55.75(5) n
O4 K1 K1 1_556 3_546 123.53(6) n
O4 K1 K1 5 3_546 56.47(6) n
O1 K1 K1 . 3_546 84.68(7) n
O1 K1 K1 5_556 3_546 95.32(7) n
K1 K1 K1 3_556 3_546 180.0 n
As1 O1 Mo1 . . 131.5(2) n
As1 O1 K1 . . 127.3(2) n
Mo1 O1 K1 . . 96.23(12) n
As1 O2 Mo1 2 . 130.6(2) n
As1 O2 K1 2 3_556 119.9(2) n
Mo1 O2 K1 . 3_556 100.16(14) n
As1 O2 K1 2 . 119.9(2) n
Mo1 O2 K1 . . 100.16(14) n
K1 O2 K1 3_556 . 68.50(10) n
As1 O3 Mo1 5 . 118.3(2) n
As1 O3 K1 5 3_556 124.9(2) n
Mo1 O3 K1 . 3_556 103.03(15) n
As1 O3 K1 5 . 124.9(2) n
Mo1 O3 K1 . . 103.03(14) n
K1 O3 K1 3_556 . 72.95(12) n
Mo1 O4 K1 . 1_554 146.38(6) n
Mo1 O4 K1 . 3 146.38(6) n
K1 O4 K1 1_554 3 67.06(12) n
Mo1 O5 K1 . 4 137.29(12) n
Mo1 O5 K1 . 2_554 137.29(12) n
K1 O5 K1 4 2_554 79.1(2) n

loop_
_geom_bond_atom_site_label_1
_geom_bond_atom_site_label_2
_geom_bond_site_symmetry_2
_geom_bond_distance
_geom_bond_publ_flag
Mo1 O5 . 1.689(5) y
Mo1 O4 . 1.699(5) y
Mo1 O1 . 1.994(4) y
Mo1 O1 7_565 1.994(4) n
Mo1 O2 . 2.158(5) y
Mo1 O3 . 2.234(5) y
Mo1 K1 3_556 3.942(2) n
Mo1 K1 . 3.942(2) n
Mo1 K1 4 4.0078(11) n
Mo1 K1 2_554 4.0078(11) n
As1 O3 5 1.668(5) y
As1 O2 2_554 1.676(4) y
As1 O1 7 1.695(4) n
As1 O1 . 1.695(4) y
K1 O5 6_556 2.600(4) y
K1 O5 2 2.600(4) n
K1 O3 5_556 2.783(4) n
K1 O3 . 2.783(4) y
K1 O2 . 2.940(4) y
K1 O2 5_556 2.940(4) n
K1 O4 1_556 2.995(5) n
K1 O4 5 2.995(5) y
K1 O1 . 3.191(4) n
K1 O1 5_556 3.191(4) y
K1 K1 3_556 3.309(2) n
K1 K1 3_546 3.309(2) n
O2 As1 2 1.676(4) n
O2 K1 3_556 2.940(4) n
O3 As1 5 1.668(5) n
O3 K1 3_556 2.783(4) n
O4 K1 1_554 2.995(4) n
O4 K1 3 2.995(4) n
O5 K1 4 2.600(4) n
O5 K1 2_554 2.600(4) n
